data_2016746
loop_
_publ_author_name
'Liu, Chun-Sen'
'Guo, Liang-Qi'
'Ma, Song-Tao'
'Hu, Min'

_publ_section_title
;
 Bis{\m-3-[3-(2-pyridyl)pyrazol-1-ylmethyl]pyridine}disilver(I)
 bis(trifluoromethanesulfonate): effect of counter-anions on the
 self-assembly of coordination complexes
;
_journal_coeditor_code BG3080
_journal_issue 9
_journal_name_full 'Acta Crystallographica Section C'
_journal_page_first m308
_journal_page_last m310
_journal_paper_doi 10.1107/S0108270108024189
_journal_volume 64
_journal_year 2008
_chemical_formula_iupac '[Ag2 (C14 H12 N4)2] (C F3 S O3)2'
_chemical_formula_moiety 'C28 H24 Ag2 N8 2+, 2(C F3 S O3 -)'
_chemical_formula_sum 'C30 H24 Ag2 F6 N8 O6 S2'
_chemical_formula_weight 986.44
_chemical_name_systematic
;
Bis{\m~2~-3-[3-(2-pyridyl)pyrazol-1-ylmethyl]pyridine-
\k^3^N^1^:N^2^,N^3^}disilver(I) bis(trifluoromethanesulfonate)
;
_space_group_IT_number 2
_symmetry_cell_setting triclinic
_symmetry_space_group_name_Hall '-P 1'
_symmetry_space_group_name_H-M 'P -1'
_atom_sites_solution_hydrogens geom
_atom_sites_solution_primary direct
_atom_sites_solution_secondary difmap
_audit_creation_method SHELXL-97
_cell_angle_alpha 75.64(3)
_cell_angle_beta 86.57(3)
_cell_angle_gamma 79.16(3)
_cell_formula_units_Z 1
_cell_length_a 7.9430(16)
_cell_length_b 8.5368(17)
_cell_length_c 13.739(3)
_cell_measurement_reflns_used 3009
_cell_measurement_temperature 293(2)
_cell_measurement_theta_max 26.2454
_cell_measurement_theta_min 2.5033
_cell_volume 886.3(3)
_computing_cell_refinement 'SAINT (Bruker, 1998)'
_computing_data_collection 'SMART (Bruker, 1998)'
_computing_data_reduction 'SAINT (Bruker, 1998)'
_computing_molecular_graphics 'SHELXTL (Sheldrick, 2008)'
_computing_publication_material 'SHELXTL (Sheldrick, 2008) and PLATON (Spek, 2003)'
_computing_structure_refinement 'SHELXL97 (Sheldrick, 2008)'
_computing_structure_solution 'SHELXS97 (Sheldrick, 2008)'
_diffrn_ambient_temperature 293(2)
_diffrn_measured_fraction_theta_full 0.992
_diffrn_measured_fraction_theta_max 0.992
_diffrn_measurement_device_type 'Bruker SMART CCD area-detector'
_diffrn_measurement_method '\f and \w'
_diffrn_radiation_monochromator graphite
_diffrn_radiation_source 'fine-focus sealed tube'
_diffrn_radiation_type MoK\a
_diffrn_radiation_wavelength 0.71073
_diffrn_reflns_av_R_equivalents 0.0176
_diffrn_reflns_av_sigmaI/netI 0.0300
_diffrn_reflns_limit_h_max 7
_diffrn_reflns_limit_h_min -9
_diffrn_reflns_limit_k_max 10
_diffrn_reflns_limit_k_min -10
_diffrn_reflns_limit_l_max 15
_diffrn_reflns_limit_l_min -16
_diffrn_reflns_number 4510
_diffrn_reflns_theta_full 25.01
_diffrn_reflns_theta_max 25.01
_diffrn_reflns_theta_min 1.53
_diffrn_standards_decay_% 0
_diffrn_standards_interval_count 0
_diffrn_standards_interval_time 0
_diffrn_standards_number 0
_exptl_absorpt_coefficient_mu 1.309
_exptl_absorpt_correction_T_max 0.72
_exptl_absorpt_correction_T_min 0.68
_exptl_absorpt_correction_type multi-scan
_exptl_absorpt_process_details '(SADABS; Sheldrick, 1996)'
_exptl_crystal_colour yellow
_exptl_crystal_density_diffrn 1.848
_exptl_crystal_density_method 'not measured'
_exptl_crystal_description block
_exptl_crystal_F_000 488
_exptl_crystal_size_max 0.30
_exptl_crystal_size_mid 0.28
_exptl_crystal_size_min 0.25
_refine_diff_density_max 0.593
_refine_diff_density_min -0.534
_refine_ls_extinction_coef 0.050(2)
_refine_ls_extinction_expression Fc^*^=kFc[1+0.001xFc^2^\l^3^/sin(2\q)]^-1/4^
_refine_ls_extinction_method 'SHELXL97 (Sheldrick, 2008)'
_refine_ls_goodness_of_fit_ref 1.070
_refine_ls_hydrogen_treatment constr
_refine_ls_matrix_type full
_refine_ls_number_parameters 245
_refine_ls_number_reflns 3099
_refine_ls_number_restraints 0
_refine_ls_restrained_S_all 1.070
_refine_ls_R_factor_all 0.0431
_refine_ls_R_factor_gt 0.0359
_refine_ls_shift/su_max 0.001
_refine_ls_shift/su_mean 0.000
_refine_ls_structure_factor_coef Fsqd
_refine_ls_weighting_details 'calc w=1/[\s^2^(Fo^2^)+(0.0386P)^2^+1.1251P] where P=(Fo^2^+2Fc^2^)/3'
_refine_ls_weighting_scheme calc
_refine_ls_wR_factor_gt 0.0875
_refine_ls_wR_factor_ref 0.0947
_reflns_number_gt 2678
_reflns_number_total 3099
_reflns_threshold_expression I>2\s(I)
_cod_data_source_file bg3080.cif
_cod_data_source_block I
_cod_depositor_comments
;
The following automatic conversions were performed:
'_symmetry_cell_setting' value 'Triclinic' changed to 'triclinic'
according to '/home/saulius/struct/CIF-dictionaries/cif_core.dic'
dictionary named 'cif_core.dic' version 2.4.1 from
2010-06-29.

'_geom_bond_publ_flag' value 'YES' changed to 'yes' according
to '/home/saulius/struct/CIF-dictionaries/cif_core.dic' dictionary named
'cif_core.dic' version 2.4.1 from 2010-06-29 (3
times).

'_geom_angle_publ_flag' value 'YES' changed to 'yes' according to
'/home/saulius/struct/CIF-dictionaries/cif_core.dic' dictionary named
'cif_core.dic' version 2.4.1 from 2010-06-29 (3 times).

Automatic conversion script
Id: cif_fix_enum 1527 2010-12-29 10:47:43Z saulius 

The following automatic conversions were performed:

'_symmetry_cell_setting' value 'Triclinic' changed to 'triclinic'
according to /home/saulius/struct/CIF-dictionaries/cif_core.dic
dictionary named 'cif_core.dic' version 2.4.1 from
2010-06-29.

'_geom_bond_publ_flag' value 'YES' changed to 'yes'
according to /home/saulius/struct/CIF-dictionaries/cif_core.dic
dictionary named 'cif_core.dic' version 2.4.1 from 2010-06-29 (3
times).

'_geom_angle_publ_flag' value 'YES' changed to 'yes'
according to /home/saulius/struct/CIF-dictionaries/cif_core.dic
dictionary named 'cif_core.dic' version 2.4.1 from 2010-06-29 (3
times).

Automatic conversion script
Id: cif_fix_values 1715 2011-07-08 13:25:40Z adriana 
;
_cod_database_code 2016746
_cod_database_fobs_code 2016746

loop_
_symmetry_equiv_pos_as_xyz
'x, y, z'
'-x, -y, -z'

loop_
_atom_site_type_symbol
_atom_site_label
_atom_site_fract_x
_atom_site_fract_y
_atom_site_fract_z
_atom_site_U_iso_or_equiv
_atom_site_adp_type
_atom_site_calc_flag
_atom_site_refinement_flags
_atom_site_occupancy
Ag Ag1 0.63897(4) 0.54485(4) 0.77390(2) 0.06530(19) Uani d . 1
C C1 0.1667(5) 0.4937(5) 0.6284(3) 0.0550(9) Uani d . 1
H H1 0.0624 0.4606 0.6257 0.066 Uiso calc R 1
C C2 0.2346(5) 0.6060(5) 0.5562(3) 0.0545(9) Uani d . 1
H H2 0.1866 0.6655 0.4949 0.065 Uiso calc R 1
C C3 0.3926(5) 0.6128(4) 0.5939(3) 0.0437(8) Uani d . 1
C C4 0.5237(5) 0.7115(4) 0.5493(3) 0.0427(8) Uani d . 1
C C5 0.5137(6) 0.8050(5) 0.4513(3) 0.0529(9) Uani d . 1
H H5 0.4229 0.8067 0.4112 0.063 Uiso calc R 1
C C6 0.6396(6) 0.8956(5) 0.4138(3) 0.0618(11) Uani d . 1
H H6 0.6342 0.9598 0.3482 0.074 Uiso calc R 1
C C7 0.7720(6) 0.8901(5) 0.4737(3) 0.0623(11) Uani d . 1
H H7 0.8593 0.9490 0.4493 0.075 Uiso calc R 1
C C8 0.7744(5) 0.7956(5) 0.5712(3) 0.0581(10) Uani d . 1
H H8 0.8645 0.7934 0.6120 0.070 Uiso calc R 1
C C9 0.4209(6) 0.2801(5) 1.0526(3) 0.0583(10) Uani d . 1
H H9 0.4943 0.2064 1.1000 0.070 Uiso calc R 1
C C10 0.2303(5) 0.5182(5) 1.0065(3) 0.0549(9) Uani d . 1
H H10 0.1699 0.6147 1.0205 0.066 Uiso calc R 1
C C11 0.4087(5) 0.2443(5) 0.9613(3) 0.0551(9) Uani d . 1
H H11 0.4742 0.1497 0.9475 0.066 Uiso calc R 1
C C12 0.2094(5) 0.4888(5) 0.9143(3) 0.0562(10) Uani d . 1
H H12 0.1345 0.5636 0.8682 0.067 Uiso calc R 1
C C13 0.2989(4) 0.3494(4) 0.8906(3) 0.0426(8) Uani d . 1
C C14 0.2734(5) 0.3048(5) 0.7935(3) 0.0510(9) Uani d . 1
H H141 0.3619 0.2127 0.7868 0.061 Uiso calc R 1
H H142 0.1636 0.2695 0.7966 0.061 Uiso calc R 1
C C15 0.9695(6) -0.0467(6) 0.8342(4) 0.0765(14) Uani d . 1
N N1 0.2785(4) 0.4397(4) 0.7044(2) 0.0459(7) Uani d . 1
N N2 0.4187(4) 0.5090(4) 0.6841(2) 0.0443(7) Uani d . 1
N N3 0.6536(4) 0.7071(4) 0.6097(2) 0.0481(7) Uani d . 1
N N4 0.3330(4) 0.4149(4) 1.0766(2) 0.0472(7) Uani d . 1
O O1 0.8952(5) 0.1722(6) 0.6747(3) 0.1055(14) Uani d . 1
O O2 0.8441(5) 0.2540(5) 0.8276(4) 0.0998(13) Uani d . 1
O O3 0.6633(4) 0.0865(5) 0.7823(3) 0.0782(9) Uani d . 1
S S1 0.82589(12) 0.13590(12) 0.77311(7) 0.0504(3) Uani d . 1
F F1 0.9638(7) -0.1678(5) 0.7907(5) 0.170(2) Uani d . 1
F F2 0.9291(5) -0.1092(6) 0.9244(3) 0.155(2) Uani d . 1
F F3 1.1288(4) -0.0274(4) 0.8340(4) 0.1178(14) Uani d . 1

loop_
_atom_site_aniso_label
_atom_site_aniso_U_11
_atom_site_aniso_U_22
_atom_site_aniso_U_33
_atom_site_aniso_U_12
_atom_site_aniso_U_13
_atom_site_aniso_U_23
Ag1 0.0686(3) 0.0816(3) 0.0446(2) -0.00971(17) -0.01809(15) -0.01210(16)
C1 0.045(2) 0.066(3) 0.056(2) -0.0060(18) -0.0102(17) -0.019(2)
C2 0.053(2) 0.063(2) 0.044(2) -0.0036(19) -0.0133(17) -0.0090(18)
C3 0.0465(19) 0.0465(19) 0.0376(18) 0.0009(15) -0.0071(14) -0.0147(15)
C4 0.0467(19) 0.0437(19) 0.0365(17) 0.0014(15) -0.0017(14) -0.0143(15)
C5 0.068(3) 0.052(2) 0.0375(19) -0.0023(19) -0.0033(17) -0.0141(16)
C6 0.083(3) 0.055(2) 0.042(2) -0.006(2) 0.014(2) -0.0099(18)
C7 0.065(3) 0.059(2) 0.063(3) -0.015(2) 0.018(2) -0.016(2)
C8 0.052(2) 0.060(2) 0.062(3) -0.0098(19) -0.0010(19) -0.014(2)
C9 0.067(3) 0.052(2) 0.049(2) -0.0013(19) -0.0144(19) -0.0015(18)
C10 0.057(2) 0.054(2) 0.050(2) 0.0035(18) -0.0060(18) -0.0160(18)
C11 0.065(2) 0.045(2) 0.051(2) -0.0018(18) -0.0070(18) -0.0088(17)
C12 0.057(2) 0.058(2) 0.047(2) 0.0077(19) -0.0155(18) -0.0115(18)
C13 0.0413(18) 0.0429(18) 0.0431(18) -0.0134(15) 0.0022(14) -0.0055(15)
C14 0.057(2) 0.049(2) 0.050(2) -0.0177(17) -0.0016(17) -0.0123(17)
C15 0.067(3) 0.056(3) 0.098(4) -0.013(2) -0.028(3) 0.007(3)
N1 0.0459(17) 0.0519(17) 0.0416(16) -0.0107(14) -0.0053(13) -0.0121(13)
N2 0.0463(16) 0.0481(17) 0.0394(15) -0.0098(13) -0.0063(13) -0.0100(13)
N3 0.0495(17) 0.0497(17) 0.0437(16) -0.0062(14) -0.0033(13) -0.0100(13)
N4 0.0494(17) 0.0544(18) 0.0373(15) -0.0160(14) -0.0026(13) -0.0050(13)
O1 0.094(3) 0.140(4) 0.053(2) -0.002(2) 0.0086(18) 0.014(2)
O2 0.087(3) 0.082(2) 0.141(4) 0.010(2) -0.033(2) -0.059(3)
O3 0.0494(17) 0.099(2) 0.082(2) -0.0110(16) -0.0123(15) -0.0121(19)
S1 0.0454(5) 0.0531(5) 0.0468(5) -0.0013(4) -0.0057(4) -0.0057(4)
F1 0.180(5) 0.069(2) 0.264(7) 0.024(3) -0.110(4) -0.057(3)
F2 0.115(3) 0.180(4) 0.116(3) -0.046(3) -0.040(2) 0.086(3)
F3 0.0548(17) 0.079(2) 0.195(4) -0.0034(15) -0.033(2) 0.015(2)

loop_
_atom_type_symbol
_atom_type_description
_atom_type_scat_dispersion_real
_atom_type_scat_dispersion_imag
_atom_type_scat_source
C C 0.0033 0.0016 'International Tables Vol C Tables 4.2.6.8 and 6.1.1.4'
H H 0.0000 0.0000 'International Tables Vol C Tables 4.2.6.8 and 6.1.1.4'
N N 0.0061 0.0033 'International Tables Vol C Tables 4.2.6.8 and 6.1.1.4'
O O 0.0106 0.0060 'International Tables Vol C Tables 4.2.6.8 and 6.1.1.4'
Ag Ag -0.8971 1.1015 'International Tables Vol C Tables 4.2.6.8 and 6.1.1.4'
S S 0.1246 0.1234 'International Tables Vol C Tables 4.2.6.8 and 6.1.1.4'
F F 0.0171 0.0103 'International Tables Vol C Tables 4.2.6.8 and 6.1.1.4'

loop_
_geom_angle_atom_site_label_1
_geom_angle_atom_site_label_2
_geom_angle_atom_site_label_3
_geom_angle_site_symmetry_1
_geom_angle_site_symmetry_3
_geom_angle
_geom_angle_publ_flag
N4 Ag1 N2 2_667 . 136.04(11) yes
N4 Ag1 N3 2_667 . 133.89(11) yes
N2 Ag1 N3 . . 72.05(11) yes
N1 C1 C2 . . 107.2(3) ?
N1 C1 H1 . . 126.4 ?
C2 C1 H1 . . 126.4 ?
C1 C2 C3 . . 105.2(3) ?
C1 C2 H2 . . 127.4 ?
C3 C2 H2 . . 127.4 ?
N2 C3 C2 . . 110.3(3) ?
N2 C3 C4 . . 119.5(3) ?
C2 C3 C4 . . 130.2(3) ?
N3 C4 C5 . . 121.7(4) ?
N3 C4 C3 . . 116.4(3) ?
C5 C4 C3 . . 121.9(3) ?
C6 C5 C4 . . 119.3(4) ?
C6 C5 H5 . . 120.3 ?
C4 C5 H5 . . 120.3 ?
C7 C6 C5 . . 119.3(4) ?
C7 C6 H6 . . 120.4 ?
C5 C6 H6 . . 120.4 ?
C6 C7 C8 . . 118.8(4) ?
C6 C7 H7 . . 120.6 ?
C8 C7 H7 . . 120.6 ?
N3 C8 C7 . . 123.1(4) ?
N3 C8 H8 . . 118.4 ?
C7 C8 H8 . . 118.4 ?
N4 C9 C11 . . 123.4(4) ?
N4 C9 H9 . . 118.3 ?
C11 C9 H9 . . 118.3 ?
N4 C10 C12 . . 123.0(4) ?
N4 C10 H10 . . 118.5 ?
C12 C10 H10 . . 118.5 ?
C13 C11 C9 . . 119.5(4) ?
C13 C11 H11 . . 120.3 ?
C9 C11 H11 . . 120.3 ?
C13 C12 C10 . . 120.0(4) ?
C13 C12 H12 . . 120.0 ?
C10 C12 H12 . . 120.0 ?
C12 C13 C11 . . 117.4(3) ?
C12 C13 C14 . . 122.5(3) ?
C11 C13 C14 . . 120.0(3) ?
N1 C14 C13 . . 113.7(3) ?
N1 C14 H141 . . 108.8 ?
C13 C14 H141 . . 108.8 ?
N1 C14 H142 . . 108.8 ?
C13 C14 H142 . . 108.8 ?
H141 C14 H142 . . 107.7 ?
F2 C15 F3 . . 107.2(5) ?
F2 C15 F1 . . 101.6(5) ?
F3 C15 F1 . . 108.2(5) ?
F2 C15 S1 . . 115.0(4) ?
F3 C15 S1 . . 113.8(3) ?
F1 C15 S1 . . 110.2(4) ?
N2 N1 C1 . . 111.8(3) ?
N2 N1 C14 . . 119.7(3) ?
C1 N1 C14 . . 127.9(3) ?
C3 N2 N1 . . 105.5(3) ?
C3 N2 Ag1 . . 115.2(2) ?
N1 N2 Ag1 . . 136.9(2) ?
C8 N3 C4 . . 117.7(3) ?
C8 N3 Ag1 . . 126.8(3) ?
C4 N3 Ag1 . . 115.4(2) ?
C10 N4 C9 . . 116.6(3) ?
C10 N4 Ag1 . 2_667 123.6(3) ?
C9 N4 Ag1 . 2_667 119.7(2) ?
O1 S1 O3 . . 115.7(3) ?
O1 S1 O2 . . 112.6(3) ?
O3 S1 O2 . . 115.6(2) ?
O1 S1 C15 . . 102.8(3) ?
O3 S1 C15 . . 103.9(2) ?
O2 S1 C15 . . 104.1(2) ?

loop_
_geom_bond_atom_site_label_1
_geom_bond_atom_site_label_2
_geom_bond_site_symmetry_2
_geom_bond_distance
_geom_bond_publ_flag
Ag1 N4 2_667 2.196(3) yes
Ag1 N2 . 2.307(3) yes
Ag1 N3 . 2.346(3) yes
C1 N1 . 1.345(5) ?
C1 C2 . 1.362(6) ?
C1 H1 . 0.9300 ?
C2 C3 . 1.402(5) ?
C2 H2 . 0.9300 ?
C3 N2 . 1.334(5) ?
C3 C4 . 1.472(5) ?
C4 N3 . 1.352(5) ?
C4 C5 . 1.383(5) ?
C5 C6 . 1.376(6) ?
C5 H5 . 0.9300 ?
C6 C7 . 1.360(7) ?
C6 H6 . 0.9300 ?
C7 C8 . 1.381(6) ?
C7 H7 . 0.9300 ?
C8 N3 . 1.336(5) ?
C8 H8 . 0.9300 ?
C9 N4 . 1.334(5) ?
C9 C11 . 1.376(6) ?
C9 H9 . 0.9300 ?
C10 N4 . 1.331(5) ?
C10 C12 . 1.376(5) ?
C10 H10 . 0.9300 ?
C11 C13 . 1.372(5) ?
C11 H11 . 0.9300 ?
C12 C13 . 1.370(5) ?
C12 H12 . 0.9300 ?
C13 C14 . 1.509(5) ?
C14 N1 . 1.463(5) ?
C14 H141 . 0.9700 ?
C14 H142 . 0.9700 ?
C15 F2 . 1.270(7) ?
C15 F3 . 1.306(6) ?
C15 F1 . 1.325(7) ?
C15 S1 . 1.798(5) ?
N1 N2 . 1.341(4) ?
N4 Ag1 2_667 2.196(3) ?
O1 S1 . 1.412(4) ?
O2 S1 . 1.429(4) ?
O3 S1 . 1.421(3) ?

loop_
_geom_hbond_atom_site_label_D
_geom_hbond_atom_site_label_H
_geom_hbond_atom_site_label_A
_geom_hbond_site_symmetry_A
_geom_hbond_distance_DH
_geom_hbond_distance_HA
_geom_hbond_distance_DA
_geom_hbond_angle_DHA
C2 H2 O1 2_666 0.93 2.45 3.375(6) 171
C12 H12 F1 1_465 0.93 2.45 3.326(7) 156

loop_
_geom_torsion_atom_site_label_1
_geom_torsion_atom_site_label_2
_geom_torsion_atom_site_label_3
_geom_torsion_atom_site_label_4
_geom_torsion_site_symmetry_1
_geom_torsion_site_symmetry_4
_geom_torsion
N1 C1 C2 C3 . . 0.6(4)
C1 C2 C3 N2 . . 0.3(4)
C1 C2 C3 C4 . . 179.7(4)
N2 C3 C4 N3 . . -9.0(5)
C2 C3 C4 N3 . . 171.7(4)
N2 C3 C4 C5 . . 171.7(3)
C2 C3 C4 C5 . . -7.7(6)
N3 C4 C5 C6 . . 0.3(5)
C3 C4 C5 C6 . . 179.6(3)
C4 C5 C6 C7 . . 0.5(6)
C5 C6 C7 C8 . . -1.1(6)
C6 C7 C8 N3 . . 0.8(6)
N4 C9 C11 C13 . . -1.2(7)
N4 C10 C12 C13 . . -1.2(7)
C10 C12 C13 C11 . . -0.6(6)
C10 C12 C13 C14 . . 176.1(4)
C9 C11 C13 C12 . . 1.7(6)
C9 C11 C13 C14 . . -175.0(4)
C12 C13 C14 N1 . . 49.0(5)
C11 C13 C14 N1 . . -134.4(4)
C2 C1 N1 N2 . . -1.4(4)
C2 C1 N1 C14 . . -172.0(4)
C13 C14 N1 N2 . . 58.6(4)
C13 C14 N1 C1 . . -131.5(4)
C2 C3 N2 N1 . . -1.1(4)
C4 C3 N2 N1 . . 179.4(3)
C2 C3 N2 Ag1 . . -166.5(2)
C4 C3 N2 Ag1 . . 14.0(4)
C1 N1 N2 C3 . . 1.6(4)
C14 N1 N2 C3 . . 173.1(3)
C1 N1 N2 Ag1 . . 162.0(3)
C14 N1 N2 Ag1 . . -26.5(5)
N4 Ag1 N2 C3 2_667 . 125.3(2)
N3 Ag1 N2 C3 . . -10.3(2)
N4 Ag1 N2 N1 2_667 . -33.8(4)
N3 Ag1 N2 N1 . . -169.3(4)
C7 C8 N3 C4 . . 0.1(6)
C7 C8 N3 Ag1 . . -179.0(3)
C5 C4 N3 C8 . . -0.6(5)
C3 C4 N3 C8 . . -180.0(3)
C5 C4 N3 Ag1 . . 178.5(3)
C3 C4 N3 Ag1 . . -0.8(4)
N4 Ag1 N3 C8 2_667 . 47.1(4)
N2 Ag1 N3 C8 . . -175.3(3)
N4 Ag1 N3 C4 2_667 . -131.9(2)
N2 Ag1 N3 C4 . . 5.6(2)
C12 C10 N4 C9 . . 1.8(6)
C12 C10 N4 Ag1 . 2_667 -177.7(3)
C11 C9 N4 C10 . . -0.5(6)
C11 C9 N4 Ag1 . 2_667 178.9(3)
F2 C15 S1 O1 . . -176.9(5)
F3 C15 S1 O1 . . 59.0(5)
F1 C15 S1 O1 . . -62.9(5)
F2 C15 S1 O3 . . -55.9(5)
F3 C15 S1 O3 . . 179.9(4)
F1 C15 S1 O3 . . 58.1(5)
F2 C15 S1 O2 . . 65.5(5)
F3 C15 S1 O2 . . -58.7(5)
F1 C15 S1 O2 . . 179.5(5)
